data_4337445
loop_
_publ_author_name
'Setifi, Fatima'
'Milin, Eric'
'Charles, Catherine'
'Th\'etiot, Franck'
'Triki, Smail'
'G\'omez-Garc\'ia, Carlos J'

_publ_section_title
;
 Spin crossover iron(II) coordination polymer chains: syntheses,
 structures, and magnetic characterizations of [Fe(aqin)2(\m2-M(CN)4)] (M
 = Ni(II), Pt(II), aqin = quinolin-8-amine).
;
_journal_issue 1
_journal_name_full 'Inorganic chemistry'
_journal_page_first 97
_journal_page_last 104
_journal_paper_doi 10.1021/ic401721x
_journal_volume 53
_journal_year 2014
_chemical_formula_sum 'C22 H16 Fe N8 Ni'
_chemical_formula_weight 506.99
_chemical_name_systematic
;
 ?
;
_space_group_IT_number 14
_symmetry_cell_setting monoclinic
_symmetry_space_group_name_Hall '-P 2ybc'
_symmetry_space_group_name_H-M 'P 1 21/c 1'
_atom_sites_solution_hydrogens geom
_atom_sites_solution_primary direct
_atom_sites_solution_secondary difmap
_audit_conform_dict_location ftp://ftp.iucr.org/pub/cif_core.dic
_audit_conform_dict_name cif_core.dic
_audit_conform_dict_version 2.4
_audit_creation_date 2013-03-26T08:15:11-00:00
_audit_creation_method 'WinGX routine CIF_UPDATE'
_cell_angle_alpha 90
_cell_angle_beta 100.043(6)
_cell_angle_gamma 90
_cell_formula_units_Z 2
_cell_length_a 9.0033(5)
_cell_length_b 12.0053(6)
_cell_length_c 9.6117(5)
_cell_measurement_reflns_used 2746
_cell_measurement_temperature 120(2)
_cell_measurement_theta_max 31.3243
_cell_measurement_theta_min 3.3212
_cell_volume 1022.98(10)
_computing_cell_refinement
;
        CrysAlis RED, Oxford Diffraction Ltd.,
        Version 1.171.33.52 (release 06-11-2009 CrysAlis171 .NET)
        (compiled Nov  6 2009,16:24:50)
;
_computing_data_collection
;
        CrysAlis CCD, Oxford Diffraction Ltd.,
        Version 1.171.33.52 (release 06-11-2009 CrysAlis171 .NET)
        (compiled Nov  6 2009,16:24:50)
;
_computing_data_reduction
;
        CrysAlis RED, Oxford Diffraction Ltd.,
        Version 1.171.33.52 (release 06-11-2009 CrysAlis171 .NET)
        (compiled Nov  6 2009,16:24:50)
;
_computing_structure_refinement 'SHELXL-97 (Sheldrick, 2008)'
_diffrn_ambient_temperature 120(2)
_diffrn_detector_area_resol_mean 8.3622
_diffrn_measured_fraction_theta_full 0.966
_diffrn_measured_fraction_theta_max 0.966
_diffrn_measurement_device_type 'Xcalibur 2 CCD Oxford Diffraction'
_diffrn_measurement_method 'omega scan'
_diffrn_orient_matrix_UB_11 -0.0014579975
_diffrn_orient_matrix_UB_12 -0.0582703124
_diffrn_orient_matrix_UB_13 0.0122334537
_diffrn_orient_matrix_UB_21 -0.0792905492
_diffrn_orient_matrix_UB_22 0.0022176604
_diffrn_orient_matrix_UB_23 -0.0041007592
_diffrn_orient_matrix_UB_31 -0.0098747909
_diffrn_orient_matrix_UB_32 -0.0097758008
_diffrn_orient_matrix_UB_33 -0.0737427463
_diffrn_radiation_monochromator graphite
_diffrn_radiation_type MoK\a
_diffrn_radiation_wavelength 0.71073
_diffrn_reflns_av_R_equivalents 0.034
_diffrn_reflns_av_unetI/netI 0.0512
_diffrn_reflns_limit_h_max 10
_diffrn_reflns_limit_h_min -12
_diffrn_reflns_limit_k_max 16
_diffrn_reflns_limit_k_min -16
_diffrn_reflns_limit_l_max 8
_diffrn_reflns_limit_l_min -13
_diffrn_reflns_number 7201
_diffrn_reflns_theta_full 29.99
_diffrn_reflns_theta_max 29.99
_diffrn_reflns_theta_min 3.33
_exptl_absorpt_coefficient_mu 1.658
_exptl_absorpt_correction_T_max 1
_exptl_absorpt_correction_T_min 0.81107
_exptl_absorpt_correction_type multi-scan
_exptl_absorpt_process_details
;
        CrysAlis RED, Oxford Diffraction Ltd.,
        Version 1.171.33.52 (release 06-11-2009 CrysAlis171 .NET)
        (compiled Nov  6 2009,16:24:50)
        Empirical absorption correction using spherical harmonics,
 implemented in SCALE3 ABSPACK scaling algorithm.
;
_exptl_crystal_colour red
_exptl_crystal_density_diffrn 1.646
_exptl_crystal_density_meas ?
_exptl_crystal_density_method 'not measured'
_exptl_crystal_description plaque
_exptl_crystal_F_000 516
_exptl_crystal_size_max 0.13
_exptl_crystal_size_mid 0.11
_exptl_crystal_size_min 0.04
_refine_diff_density_max 1.319
_refine_diff_density_min -0.337
_refine_diff_density_rms 0.112
_refine_ls_extinction_method none
_refine_ls_goodness_of_fit_ref 0.91
_refine_ls_hydrogen_treatment noref
_refine_ls_matrix_type full
_refine_ls_number_parameters 148
_refine_ls_number_reflns 2884
_refine_ls_number_restraints 0
_refine_ls_restrained_S_all 0.91
_refine_ls_R_factor_all 0.0884
_refine_ls_R_factor_gt 0.0385
_refine_ls_shift/su_max 0
_refine_ls_shift/su_mean 0
_refine_ls_structure_factor_coef Fsqd
_refine_ls_weighting_details 'calc w=1/[\s^2^(Fo^2^)+(0.0549P)^2^+0.0000P] where P=(Fo^2^+2Fc^2^)/3'
_refine_ls_weighting_scheme calc
_refine_ls_wR_factor_gt 0.0857
_refine_ls_wR_factor_ref 0.0984
_reflns_number_gt 1571
_reflns_number_total 2884
_reflns_threshold_expression >2\s(I)
_cod_data_source_file ic401721x_si_003.cif
_cod_data_source_block (Fe(amq)2(Ni(CN)4)-120K
_cod_depositor_comments
;
The following automatic conversions were performed:

'_exptl_crystal_density_meas' value 'not measured' was changed to '?'
- the value is perceived as not measured.

Automatic conversion script
Id: cif_fix_values 3008 2015-01-20 13:52:24Z robertas 
;
_cod_original_cell_volume 1022.98(9)
_cod_original_sg_symbol_H-M P21/c
_cod_database_code 4337445

loop_
_symmetry_equiv_pos_as_xyz
'x, y, z'
'-x, y+1/2, -z+1/2'
'-x, -y, -z'
'x, -y-1/2, z-1/2'

loop_
_atom_site_label
_atom_site_type_symbol
_atom_site_fract_x
_atom_site_fract_y
_atom_site_fract_z
_atom_site_U_iso_or_equiv
_atom_site_adp_type
_atom_site_occupancy
_atom_site_symmetry_multiplicity
_atom_site_calc_flag
_atom_site_refinement_flags
Ni Ni 0 0 0 0.01724(14) Uani 1 2 d S
Fe Fe 0 0 0.5 0.01116(13) Uani 1 2 d S
C11 C 0.1187(3) -0.1185(2) -0.0400(3) 0.0221(6) Uani 1 1 d .
N4 N 0.1908(3) -0.1906(2) -0.0716(3) 0.0286(6) Uani 1 1 d .
N1 N 0.1690(3) 0.10814(19) 0.4863(2) 0.0227(5) Uani 1 1 d .
C9 C 0.3049(3) 0.0777(2) 0.5669(3) 0.0200(6) Uani 1 1 d .
C4 C 0.4351(3) 0.1448(2) 0.5814(3) 0.0216(6) Uani 1 1 d .
C3 C 0.4257(4) 0.2440(2) 0.5000(3) 0.0251(6) Uani 1 1 d .
H3 H 0.5098 0.2895 0.5026 0.03 Uiso 1 1 calc R
C1 C 0.1663(3) 0.2028(2) 0.4152(3) 0.0264(7) Uani 1 1 d .
H1 H 0.0756 0.2248 0.3603 0.032 Uiso 1 1 calc R
C2 C 0.2921(4) 0.2717(2) 0.4180(3) 0.0297(7) Uani 1 1 d .
H2 H 0.2844 0.3363 0.3639 0.036 Uiso 1 1 calc R
C8 C 0.3100(3) -0.0272(2) 0.6350(3) 0.0184(6) Uani 1 1 d .
C6 C 0.5669(4) 0.0113(2) 0.7453(3) 0.0287(7) Uani 1 1 d .
H6 H 0.6524 -0.0099 0.8087 0.034 Uiso 1 1 calc R
C7 C 0.4377(3) -0.0583(2) 0.7232(3) 0.0256(6) Uani 1 1 d .
H7 H 0.4405 -0.1263 0.7699 0.031 Uiso 1 1 calc R
C5 C 0.5657(3) 0.1087(2) 0.6739(3) 0.0261(6) Uani 1 1 d .
H5 H 0.6522 0.1525 0.686 0.031 Uiso 1 1 calc R
N2 N 0.1768(3) -0.09636(17) 0.6021(2) 0.0197(5) Uani 1 1 d .
H2A H 0.1532 -0.1249 0.682 0.024 Uiso 1 1 calc R
H2B H 0.1943 -0.1532 0.5461 0.024 Uiso 1 1 calc R
N3 N 0.0210(3) -0.0554(2) 0.3069(2) 0.0241(6) Uani 1 1 d .
C10 C 0.0169(3) -0.0418(2) 0.1881(3) 0.0197(6) Uani 1 1 d .

loop_
_atom_site_aniso_label
_atom_site_aniso_U_11
_atom_site_aniso_U_22
_atom_site_aniso_U_33
_atom_site_aniso_U_23
_atom_site_aniso_U_13
_atom_site_aniso_U_12
Ni 0.0222(3) 0.0157(2) 0.0127(2) 0.0002(2) 0.0000(2) 0.0027(2)
Fe 0.0137(3) 0.0100(2) 0.0086(2) 0.0001(2) -0.00163(19) -0.0011(2)
C11 0.0304(16) 0.0199(14) 0.0151(12) 0.0058(11) 0.0016(12) 0.0000(12)
N4 0.0371(16) 0.0218(13) 0.0279(13) 0.0036(11) 0.0081(11) 0.0076(11)
N1 0.0280(13) 0.0180(11) 0.0192(11) 0.0006(9) -0.0045(10) -0.0012(10)
C9 0.0235(15) 0.0194(13) 0.0155(12) -0.0035(10) -0.0008(11) 0.0009(11)
C4 0.0267(16) 0.0194(13) 0.0182(13) -0.0037(11) 0.0022(11) -0.0022(11)
C3 0.0301(16) 0.0197(13) 0.0249(14) -0.0045(12) 0.0030(11) -0.0078(13)
C1 0.0310(17) 0.0189(14) 0.0257(14) 0.0019(13) -0.0051(13) -0.0010(12)
C2 0.0374(18) 0.0184(15) 0.0307(16) 0.0068(11) -0.0016(14) -0.0045(12)
C8 0.0207(14) 0.0184(13) 0.0160(12) -0.0017(10) 0.0027(11) -0.0014(10)
C6 0.0217(15) 0.0359(18) 0.0263(15) 0.0037(13) -0.0020(11) 0.0013(13)
C7 0.0259(16) 0.0274(16) 0.0220(14) 0.0045(13) 0.0003(12) 0.0008(13)
C5 0.0230(15) 0.0295(15) 0.0241(14) -0.0005(12) -0.0006(12) -0.0046(12)
N2 0.0257(13) 0.0159(10) 0.0171(10) -0.0001(9) 0.0023(9) -0.0010(9)
N3 0.0229(13) 0.0283(14) 0.0190(11) 0.0048(10) -0.0018(10) 0.0008(10)
C10 0.0224(15) 0.0146(12) 0.0210(14) 0.0001(11) 0.0006(11) 0.0030(11)

loop_
_atom_type_symbol
_atom_type_description
_atom_type_scat_dispersion_real
_atom_type_scat_dispersion_imag
_atom_type_scat_source
C C 0.0033 0.0016 'International Tables Vol C Tables 4.2.6.8 and 6.1.1.4'
H H 0 0 'International Tables Vol C Tables 4.2.6.8 and 6.1.1.4'
N N 0.0061 0.0033 'International Tables Vol C Tables 4.2.6.8 and 6.1.1.4'
Fe Fe 0.3463 0.8444 'International Tables Vol C Tables 4.2.6.8 and 6.1.1.4'
Ni Ni 0.3393 1.1124 'International Tables Vol C Tables 4.2.6.8 and 6.1.1.4'

loop_
_geom_angle_atom_site_label_1
_geom_angle_atom_site_label_2
_geom_angle_atom_site_label_3
_geom_angle
_geom_angle_site_symmetry_1
_geom_angle_site_symmetry_3
C10 Ni C10 180.0(2) 3 .
C10 Ni C11 87.59(11) 3 .
C10 Ni C11 92.41(11) . .
C10 Ni C11 92.41(11) 3 3
C10 Ni C11 87.59(11) . 3
C11 Ni C11 180.0(2) . 3
N3 Fe N3 180 . 3_556
N3 Fe N1 92.33(10) . 3_556
N3 Fe N1 87.67(10) 3_556 3_556
N3 Fe N1 87.67(10) . .
N3 Fe N1 92.33(10) 3_556 .
N1 Fe N1 180 3_556 .
N3 Fe N2 93.68(9) . .
N3 Fe N2 86.32(9) 3_556 .
N1 Fe N2 97.78(9) 3_556 .
N1 Fe N2 82.22(9) . .
N3 Fe N2 86.32(9) . 3_556
N3 Fe N2 93.68(9) 3_556 3_556
N1 Fe N2 82.22(9) 3_556 3_556
N1 Fe N2 97.78(9) . 3_556
N2 Fe N2 180.00(11) . 3_556
N4 C11 Ni 176.7(2) . .
C1 N1 C9 116.9(2) . .
C1 N1 Fe 129.7(2) . .
C9 N1 Fe 113.42(18) . .
N1 C9 C4 123.1(2) . .
N1 C9 C8 116.7(2) . .
C4 C9 C8 120.2(2) . .
C9 C4 C5 118.3(3) . .
C9 C4 C3 117.1(2) . .
C5 C4 C3 124.5(3) . .
C2 C3 C4 119.1(3) . .
C2 C3 H3 120.4 . .
C4 C3 H3 120.4 . .
N1 C1 C2 123.8(3) . .
N1 C1 H1 118.1 . .
C2 C1 H1 118.1 . .
C3 C2 C1 119.9(3) . .
C3 C2 H2 120.1 . .
C1 C2 H2 120.1 . .
C7 C8 C9 119.3(3) . .
C7 C8 N2 124.0(2) . .
C9 C8 N2 116.7(2) . .
C5 C6 C7 119.9(3) . .
C5 C6 H6 120 . .
C7 C6 H6 120 . .
C8 C7 C6 121.0(3) . .
C8 C7 H7 119.5 . .
C6 C7 H7 119.5 . .
C6 C5 C4 121.0(3) . .
C6 C5 H5 119.5 . .
C4 C5 H5 119.5 . .
C8 N2 Fe 108.81(16) . .
C8 N2 H2A 109.9 . .
Fe N2 H2A 109.9 . .
C8 N2 H2B 109.9 . .
Fe N2 H2B 109.9 . .
H2A N2 H2B 108.3 . .
C10 N3 Fe 151.5(2) . .
N3 C10 Ni 172.0(3) . .

loop_
_geom_bond_atom_site_label_1
_geom_bond_atom_site_label_2
_geom_bond_distance
_geom_bond_site_symmetry_2
Ni C10 1.857(3) 3
Ni C10 1.857(3) .
Ni C11 1.859(3) .
Ni C11 1.859(3) 3
Fe N3 2.011(2) .
Fe N3 2.011(2) 3_556
Fe N1 2.022(2) 3_556
Fe N1 2.022(2) .
Fe N2 2.071(2) .
Fe N2 2.071(2) 3_556
C11 N4 1.155(4) .
N1 C1 1.324(3) .
N1 C9 1.379(3) .
C9 C4 1.409(4) .
C9 C8 1.417(3) .
C4 C5 1.413(4) .
C4 C3 1.420(4) .
C3 C2 1.359(4) .
C3 H3 0.93 .
C1 C2 1.399(4) .
C1 H1 0.93 .
C2 H2 0.93 .
C8 C7 1.356(4) .
C8 N2 1.448(3) .
C6 C5 1.355(4) .
C6 C7 1.418(4) .
C6 H6 0.93 .
C7 H7 0.93 .
C5 H5 0.93 .
N2 H2A 0.9 .
N2 H2B 0.9 .
N3 C10 1.148(3) .
